data_7035187
loop_
_publ_author_name
'Ma, Yuguo'
'Lobkovsky, Emil B.'
'Coates, Geoffrey W.'

_publ_section_title
;
 Titanium(iv) catalysts with ancillary imino-spiroketonato ligands:
 synthesis, structure and olefin polymerization.
;
_journal_issue 27
_journal_name_full 'Dalton transactions (Cambridge, England : 2003)'
_journal_page_first 12265
_journal_page_last 12272
_journal_paper_doi 10.1039/c5dt01104c
_journal_volume 44
_journal_year 2015
_chemical_formula_moiety 'C34 H30 Cl2 F10 N2 O2 Ti, C7 H7'
_chemical_formula_sum 'C41 H37 Cl2 F10 N2 O2 Ti'
_chemical_formula_weight 898.53
_chemical_name_systematic
; 
 ? 
;
_space_group_IT_number 15
_symmetry_cell_setting monoclinic
_symmetry_space_group_name_Hall '-C 2yc'
_symmetry_space_group_name_H-M 'C 1 2/c 1'
_atom_sites_solution_hydrogens geom
_atom_sites_solution_primary direct
_atom_sites_solution_secondary difmap
_audit_creation_method SHELXL-97
_audit_update_record
;
2015-03-19 deposited with the CCDC.
2015-05-18 downloaded from the CCDC.
;
_cell_angle_alpha 90.00
_cell_angle_beta 107.216(5)
_cell_angle_gamma 90.00
_cell_formula_units_Z 4
_cell_length_a 26.090(4)
_cell_length_b 9.2839(11)
_cell_length_c 16.883(2)
_cell_measurement_temperature 173(2)
_cell_volume 3906.1(9)
_computing_cell_refinement 'Bruker SAINT'
_computing_data_collection 'Bruker SMART'
_computing_data_reduction 'Bruker SAINT'
_computing_molecular_graphics 'Bruker SHELXTL'
_computing_publication_material 'Bruker SHELXTL'
_computing_structure_refinement 'SHELXL-97 (Sheldrick, 1997)'
_computing_structure_solution 'SHELXS-97 (Sheldrick, 1990)'
_diffrn_ambient_temperature 173(2)
_diffrn_measured_fraction_theta_full 0.972
_diffrn_measured_fraction_theta_max 0.972
_diffrn_measurement_device_type 'Bruker SMART diffractometer'
_diffrn_measurement_method 'phi and omega scans'
_diffrn_radiation_monochromator graphite
_diffrn_radiation_source 'fine-focus sealed tube'
_diffrn_radiation_type MoK\a
_diffrn_radiation_wavelength 0.71073
_diffrn_reflns_av_R_equivalents 0.0331
_diffrn_reflns_av_sigmaI/netI 0.0359
_diffrn_reflns_limit_h_max 34
_diffrn_reflns_limit_h_min -27
_diffrn_reflns_limit_k_max 12
_diffrn_reflns_limit_k_min -12
_diffrn_reflns_limit_l_max 19
_diffrn_reflns_limit_l_min -22
_diffrn_reflns_number 14139
_diffrn_reflns_theta_full 28.28
_diffrn_reflns_theta_max 28.28
_diffrn_reflns_theta_min 2.34
_exptl_absorpt_coefficient_mu 0.443
_exptl_absorpt_correction_T_max 0.8785
_exptl_absorpt_correction_T_min 0.8426
_exptl_absorpt_correction_type multi-scan
_exptl_absorpt_process_details SADABS
_exptl_crystal_colour red
_exptl_crystal_density_diffrn 1.528
_exptl_crystal_density_method 'not measured'
_exptl_crystal_description block
_exptl_crystal_F_000 1836
_exptl_crystal_size_max 0.40
_exptl_crystal_size_mid 0.35
_exptl_crystal_size_min 0.30
_refine_diff_density_max 0.362
_refine_diff_density_min -0.343
_refine_diff_density_rms 0.054
_refine_ls_extinction_method none
_refine_ls_goodness_of_fit_ref 1.071
_refine_ls_hydrogen_treatment riding
_refine_ls_matrix_type full
_refine_ls_number_parameters 267
_refine_ls_number_reflns 4732
_refine_ls_number_restraints 0
_refine_ls_restrained_S_all 1.071
_refine_ls_R_factor_all 0.0497
_refine_ls_R_factor_gt 0.0342
_refine_ls_shift/su_max 0.000
_refine_ls_shift/su_mean 0.000
_refine_ls_structure_factor_coef Fsqd
_refine_ls_weighting_details 'calc w=1/[\s^2^(Fo^2^)+(0.0542P)^2^+1.0650P] where P=(Fo^2^+2Fc^2^)/3'
_refine_ls_weighting_scheme calc
_refine_ls_wR_factor_gt 0.0914
_refine_ls_wR_factor_ref 0.0979
_reflns_number_gt 3694
_reflns_number_total 4732
_reflns_threshold_expression >2sigma(I)
_cod_data_source_file c5dt01104c2.cif
_cod_data_source_block ym3
_cod_depositor_comments
;
The following automatic conversions were performed:

'_symmetry_cell_setting' value 'Monoclinic' changed to 'monoclinic'
according to
/usr/data/users/saulius/crontab/automatic-downloads/rss-feeds/RSC/lib/dictionaries/cif_core.dic
dictionary named 'cif_core.dic' version 2.4.2 from 2011-04-26.

Automatic conversion script
Id: cif_fix_values 3271 2015-04-21 07:52:19Z andrius 

 Adding full bibliography for 7035186--7035189.cif.
;
_cod_original_cell_volume 3906.3(9)
_cod_original_sg_symbol_H-M C2/c
_cod_database_code 7035187

loop_
_symmetry_equiv_pos_as_xyz
'x, y, z'
'-x, y, -z+1/2'
'x+1/2, y+1/2, z'
'-x+1/2, y+1/2, -z+1/2'
'-x, -y, -z'
'x, -y, z-1/2'
'-x+1/2, -y+1/2, -z'
'x+1/2, -y+1/2, z-1/2'

loop_
_atom_site_label
_atom_site_type_symbol
_atom_site_fract_x
_atom_site_fract_y
_atom_site_fract_z
_atom_site_U_iso_or_equiv
_atom_site_adp_type
_atom_site_occupancy
_atom_site_symmetry_multiplicity
_atom_site_calc_flag
_atom_site_refinement_flags
Ti1 Ti 0.0000 0.14970(4) 0.2500 0.01638(10) Uani 1 2 d S
Cl1 Cl 0.020957(17) 0.32052(4) 0.16688(3) 0.02472(11) Uani 1 1 d .
F1 F -0.11066(5) 0.40697(11) 0.12528(7) 0.0338(3) Uani 1 1 d .
F2 F -0.17992(5) 0.57673(11) 0.17344(8) 0.0405(3) Uani 1 1 d .
F3 F -0.23012(5) 0.47693(13) 0.28166(8) 0.0449(3) Uani 1 1 d .
F4 F -0.20964(5) 0.20533(13) 0.34381(8) 0.0416(3) Uani 1 1 d .
F5 F -0.14045(5) 0.03428(11) 0.29605(7) 0.0367(3) Uani 1 1 d .
O1 O 0.00252(5) 0.00344(12) 0.17366(8) 0.0249(3) Uani 1 1 d .
N1 N -0.08492(5) 0.12717(13) 0.18780(8) 0.0187(3) Uani 1 1 d .
C1 C -0.10695(7) 0.02188(16) 0.13601(10) 0.0215(3) Uani 1 1 d .
H1A H -0.1450 0.0219 0.1164 0.026 Uiso 1 1 calc R
C2 C -0.08125(7) -0.09022(16) 0.10612(11) 0.0217(3) Uani 1 1 d .
C3 C -0.11651(8) -0.2013(2) 0.04929(13) 0.0335(4) Uani 1 1 d .
H3C H -0.1478 -0.1525 0.0109 0.040 Uiso 1 1 calc R
H3D H -0.1300 -0.2707 0.0829 0.040 Uiso 1 1 calc R
C4 C -0.08586(8) -0.28192(19) -0.00053(12) 0.0313(4) Uani 1 1 d .
H4C H -0.0786 -0.2169 -0.0425 0.038 Uiso 1 1 calc R
H4D H -0.1076 -0.3639 -0.0299 0.038 Uiso 1 1 calc R
C5 C -0.03299(8) -0.33722(17) 0.05769(12) 0.0276(4) Uani 1 1 d .
H5C H -0.0148 -0.3975 0.0257 0.033 Uiso 1 1 calc R
H5D H -0.0407 -0.3989 0.1007 0.033 Uiso 1 1 calc R
C6 C 0.00494(7) -0.21494(15) 0.10023(10) 0.0200(3) Uani 1 1 d .
C7 C 0.05158(8) -0.27249(17) 0.17377(11) 0.0257(4) Uani 1 1 d .
H7C H 0.0675 -0.1938 0.2129 0.031 Uiso 1 1 calc R
H7D H 0.0387 -0.3489 0.2041 0.031 Uiso 1 1 calc R
C8 C 0.09273(8) -0.33314(19) 0.13333(13) 0.0329(4) Uani 1 1 d .
H8C H 0.1297 -0.3116 0.1681 0.040 Uiso 1 1 calc R
H8D H 0.0887 -0.4389 0.1267 0.040 Uiso 1 1 calc R
C9 C 0.08152(8) -0.2603(2) 0.04864(13) 0.0338(4) Uani 1 1 d .
H9C H 0.0707 -0.3325 0.0036 0.041 Uiso 1 1 calc R
H9D H 0.1139 -0.2094 0.0442 0.041 Uiso 1 1 calc R
C10 C 0.03579(7) -0.15304(17) 0.04259(11) 0.0238(4) Uani 1 1 d .
H10C H 0.0121 -0.1461 -0.0152 0.029 Uiso 1 1 calc R
H10D H 0.0502 -0.0562 0.0614 0.029 Uiso 1 1 calc R
C11 C -0.02636(7) -0.09744(15) 0.12752(10) 0.0188(3) Uani 1 1 d .
C12 C -0.12403(7) 0.21574(16) 0.20868(10) 0.0201(3) Uani 1 1 d .
C13 C -0.13474(7) 0.35494(17) 0.17872(11) 0.0228(3) Uani 1 1 d .
C14 C -0.17012(8) 0.44225(18) 0.20334(12) 0.0282(4) Uani 1 1 d .
C15 C -0.19562(7) 0.39203(19) 0.25824(12) 0.0289(4) Uani 1 1 d .
C16 C -0.18566(8) 0.2544(2) 0.28918(12) 0.0283(4) Uani 1 1 d .
C17 C -0.15029(7) 0.16786(17) 0.26413(11) 0.0246(4) Uani 1 1 d .
C1S C -0.22793(10) 0.1522(3) -0.04211(16) 0.0540(6) Uani 1 1 d .
H1SA H -0.2126 0.0850 -0.0710 0.065 Uiso 1 1 calc R
C2S C -0.22355(10) 0.2958(3) -0.05444(17) 0.0551(7) Uani 1 1 d .
H2SA H -0.2054 0.3277 -0.0923 0.066 Uiso 1 1 calc R
C3S C -0.24515(9) 0.3967(3) -0.01278(16) 0.0519(6) Uani 1 1 d .
C4S C -0.23983(18) 0.5433(5) -0.0254(3) 0.0452(11) Uani 0.50 1 d P
H4SA H -0.2199 0.5573 -0.0657 0.068 Uiso 0.50 1 calc PR
H4SB H -0.2204 0.5890 0.0272 0.068 Uiso 0.50 1 calc PR
H4SC H -0.2755 0.5869 -0.0466 0.068 Uiso 0.50 1 calc PR

loop_
_atom_site_aniso_label
_atom_site_aniso_U_11
_atom_site_aniso_U_22
_atom_site_aniso_U_33
_atom_site_aniso_U_23
_atom_site_aniso_U_13
_atom_site_aniso_U_12
Ti1 0.0162(2) 0.01412(16) 0.0186(2) 0.000 0.00478(17) 0.000
Cl1 0.0256(2) 0.02552(18) 0.0229(2) 0.00611(14) 0.00686(18) -0.00154(14)
F1 0.0363(7) 0.0317(5) 0.0391(6) 0.0089(5) 0.0202(5) 0.0075(4)
F2 0.0446(7) 0.0277(5) 0.0514(8) 0.0062(5) 0.0175(6) 0.0157(5)
F3 0.0401(7) 0.0493(7) 0.0512(8) -0.0064(6) 0.0226(6) 0.0185(5)
F4 0.0395(7) 0.0523(7) 0.0433(7) 0.0010(5) 0.0282(6) 0.0024(5)
F5 0.0405(7) 0.0286(5) 0.0479(7) 0.0101(5) 0.0237(6) 0.0054(4)
O1 0.0185(6) 0.0211(5) 0.0349(7) -0.0109(5) 0.0077(5) -0.0009(4)
N1 0.0178(7) 0.0179(5) 0.0205(7) -0.0007(5) 0.0060(6) 0.0022(5)
C1 0.0166(8) 0.0248(7) 0.0218(8) -0.0016(6) 0.0037(7) 0.0004(6)
C2 0.0212(9) 0.0215(7) 0.0217(8) -0.0044(6) 0.0053(7) -0.0021(6)
C3 0.0248(10) 0.0347(9) 0.0397(11) -0.0176(8) 0.0075(9) -0.0045(7)
C4 0.0294(11) 0.0305(8) 0.0331(10) -0.0146(7) 0.0077(9) -0.0033(7)
C5 0.0298(10) 0.0192(7) 0.0348(10) -0.0080(6) 0.0112(8) -0.0020(6)
C6 0.0236(9) 0.0172(6) 0.0203(8) -0.0013(6) 0.0079(7) 0.0023(6)
C7 0.0294(10) 0.0248(7) 0.0224(9) 0.0020(6) 0.0067(8) 0.0067(6)
C8 0.0302(11) 0.0330(9) 0.0362(11) 0.0041(8) 0.0107(9) 0.0128(7)
C9 0.0308(11) 0.0391(9) 0.0356(11) 0.0035(8) 0.0161(9) 0.0122(8)
C10 0.0245(10) 0.0228(7) 0.0261(9) 0.0013(6) 0.0106(8) 0.0032(6)
C11 0.0222(9) 0.0157(6) 0.0188(8) -0.0008(5) 0.0065(7) -0.0005(5)
C12 0.0149(9) 0.0234(7) 0.0209(8) -0.0048(6) 0.0036(7) 0.0010(6)
C13 0.0188(9) 0.0249(7) 0.0243(9) -0.0009(6) 0.0060(7) 0.0019(6)
C14 0.0260(10) 0.0256(8) 0.0303(10) -0.0029(7) 0.0042(8) 0.0073(7)
C15 0.0205(10) 0.0346(8) 0.0318(10) -0.0091(7) 0.0082(8) 0.0073(7)
C16 0.0232(10) 0.0372(9) 0.0274(9) -0.0038(7) 0.0118(8) -0.0001(7)
C17 0.0209(9) 0.0246(7) 0.0276(9) -0.0004(6) 0.0062(8) 0.0015(6)
C1S 0.0298(13) 0.0816(18) 0.0462(15) 0.0069(12) 0.0044(11) 0.0078(11)
C2S 0.0303(13) 0.0853(18) 0.0483(15) 0.0168(13) 0.0095(12) 0.0025(12)
C3S 0.0239(12) 0.0743(16) 0.0476(14) 0.0126(12) -0.0046(11) -0.0019(11)
C4S 0.028(2) 0.064(3) 0.040(3) 0.003(2) 0.005(2) -0.0089(19)

loop_
_atom_type_symbol
_atom_type_description
_atom_type_scat_dispersion_real
_atom_type_scat_dispersion_imag
_atom_type_scat_source
C C 0.0033 0.0016 'International Tables Vol C Tables 4.2.6.8 and 6.1.1.4'
H H 0.0000 0.0000 'International Tables Vol C Tables 4.2.6.8 and 6.1.1.4'
N N 0.0061 0.0033 'International Tables Vol C Tables 4.2.6.8 and 6.1.1.4'
O O 0.0106 0.0060 'International Tables Vol C Tables 4.2.6.8 and 6.1.1.4'
F F 0.0171 0.0103 'International Tables Vol C Tables 4.2.6.8 and 6.1.1.4'
Cl Cl 0.1484 0.1585 'International Tables Vol C Tables 4.2.6.8 and 6.1.1.4'
Ti Ti 0.2776 0.4457 'International Tables Vol C Tables 4.2.6.8 and 6.1.1.4'

loop_
_geom_angle_atom_site_label_1
_geom_angle_atom_site_label_2
_geom_angle_atom_site_label_3
_geom_angle
_geom_angle_site_symmetry_1
_geom_angle_site_symmetry_3
O1 Ti1 O1 87.94(8) . 2
O1 Ti1 N1 80.60(5) . .
O1 Ti1 N1 91.38(5) 2 .
O1 Ti1 N1 91.39(5) . 2
O1 Ti1 N1 80.60(5) 2 2
N1 Ti1 N1 168.90(7) . 2
O1 Ti1 Cl1 90.96(4) . .
O1 Ti1 Cl1 168.70(4) 2 .
N1 Ti1 Cl1 99.53(4) . .
N1 Ti1 Cl1 88.19(4) 2 .
O1 Ti1 Cl1 168.70(4) . 2
O1 Ti1 Cl1 90.96(4) 2 2
N1 Ti1 Cl1 88.19(4) . 2
N1 Ti1 Cl1 99.53(4) 2 2
Cl1 Ti1 Cl1 92.27(3) . 2
C11 O1 Ti1 142.48(11) . .
C1 N1 C12 112.61(14) . .
C1 N1 Ti1 125.04(11) . .
C12 N1 Ti1 121.78(10) . .
N1 C1 C2 128.45(16) . .
C11 C2 C1 120.81(15) . .
C11 C2 C3 121.56(14) . .
C1 C2 C3 117.63(15) . .
C2 C3 C4 111.40(15) . .
C3 C4 C5 109.44(16) . .
C4 C5 C6 112.74(13) . .
C11 C6 C5 110.11(14) . .
C11 C6 C10 110.61(12) . .
C5 C6 C10 111.32(14) . .
C11 C6 C7 111.72(13) . .
C5 C6 C7 111.29(13) . .
C10 C6 C7 101.56(14) . .
C8 C7 C6 104.80(14) . .
C9 C8 C7 106.70(14) . .
C8 C9 C10 106.19(15) . .
C9 C10 C6 104.87(13) . .
O1 C11 C2 119.72(14) . .
O1 C11 C6 115.49(14) . .
C2 C11 C6 124.78(14) . .
C13 C12 C17 117.30(15) . .
C13 C12 N1 121.78(15) . .
C17 C12 N1 120.80(14) . .
F1 C13 C14 118.79(14) . .
F1 C13 C12 120.02(14) . .
C14 C13 C12 121.19(16) . .
F2 C14 C15 119.56(16) . .
F2 C14 C13 120.15(17) . .
C15 C14 C13 120.29(16) . .
F3 C15 C14 120.09(16) . .
F3 C15 C16 120.11(17) . .
C14 C15 C16 119.80(16) . .
F4 C16 C15 120.22(16) . .
F4 C16 C17 120.29(16) . .
C15 C16 C17 119.48(17) . .
F5 C17 C16 118.61(16) . .
F5 C17 C12 119.45(15) . .
C16 C17 C12 121.93(15) . .
C2S C1S C3S 120.2(3) . 7_455
C1S C2S C3S 121.3(3) . .
C2S C3S C4S 120.6(3) . .
C2S C3S C1S 118.5(3) . 7_455
C4S C3S C1S 120.9(3) . 7_455

loop_
_geom_bond_atom_site_label_1
_geom_bond_atom_site_label_2
_geom_bond_distance
_geom_bond_site_symmetry_2
Ti1 O1 1.8867(11) .
Ti1 O1 1.8867(11) 2
Ti1 N1 2.1629(14) .
Ti1 N1 2.1629(14) 2
Ti1 Cl1 2.2887(5) .
Ti1 Cl1 2.2888(5) 2
F1 C13 1.333(2) .
F2 C14 1.3426(19) .
F3 C15 1.3411(19) .
F4 C16 1.338(2) .
F5 C17 1.3463(18) .
O1 C11 1.3056(18) .
N1 C1 1.324(2) .
N1 C12 1.433(2) .
C1 C2 1.410(2) .
C2 C11 1.371(2) .
C2 C3 1.519(2) .
C3 C4 1.518(2) .
C4 C5 1.526(3) .
C5 C6 1.537(2) .
C6 C11 1.514(2) .
C6 C10 1.546(2) .
C6 C7 1.554(2) .
C7 C8 1.540(2) .
C8 C9 1.530(3) .
C9 C10 1.534(2) .
C12 C13 1.386(2) .
C12 C17 1.387(2) .
C13 C14 1.382(2) .
C14 C15 1.373(3) .
C15 C16 1.376(3) .
C16 C17 1.381(2) .
C1S C2S 1.359(4) .
C1S C3S 1.394(4) 7_455
C2S C3S 1.387(4) .
C3S C4S 1.391(5) .
C3S C1S 1.394(4) 7_455
